data_7002226
loop_
_publ_author_name
'De Pascali, Sandra A.'
'Papadia, Paride'
'Capoccia, Serena'
'Marchi\`o, Luciano'
'Lanfranchi, Maurizio'
'Ciccarese, Antonella'
'Fanizzi, Francesco P.'

_publ_section_title
;
 Hard/soft selectivity in ligand substitution reactions of
 \b-diketonate platinum(II) complexes
;
_journal_issue 37
_journal_name_full 'Dalton Transactions'
_journal_page_first 7786
_journal_page_last 7795
_journal_paper_doi 10.1039/b909209a
_journal_year 2009
_chemical_formula_moiety 'C12 H20 O4 Pt S'
_chemical_formula_sum 'C12 H20 O4 Pt S'
_chemical_formula_weight 455.43
_chemical_name_systematic
;
?
;
_space_group_IT_number 15
_symmetry_cell_setting monoclinic
_symmetry_space_group_name_Hall '-C 2yc'
_symmetry_space_group_name_H-M 'C 1 2/c 1'
_atom_sites_solution_hydrogens geom
_atom_sites_solution_primary direct
_atom_sites_solution_secondary difmap
_audit_creation_method SHELXL-97
_cell_angle_alpha 90.00
_cell_angle_beta 93.561(2)
_cell_angle_gamma 90.00
_cell_formula_units_Z 8
_cell_length_a 8.766(1)
_cell_length_b 14.185(2)
_cell_length_c 25.006(3)
_cell_measurement_reflns_used 3375
_cell_measurement_temperature 293(2)
_cell_measurement_theta_max 26.39
_cell_measurement_theta_min 1.63
_cell_volume 3103.4(7)
_computing_cell_refinement Saint
_computing_data_collection Smart
_computing_data_reduction Saint
_computing_structure_refinement 'SHELXL-97 (Sheldrick, 1997)'
_computing_structure_solution Sir2004
_diffrn_ambient_temperature 293(2)
_diffrn_measured_fraction_theta_full 0.999
_diffrn_measured_fraction_theta_max 0.999
_diffrn_measurement_device_type 'Bruker Smart APEXII CCD'
_diffrn_measurement_method 'theta & omega scan'
_diffrn_radiation_monochromator graphite
_diffrn_radiation_source 'fine-focus sealed tube'
_diffrn_radiation_type MoK\a
_diffrn_radiation_wavelength 0.71073
_diffrn_reflns_av_R_equivalents 0.0000
_diffrn_reflns_av_sigmaI/netI 0.0314
_diffrn_reflns_limit_h_max 10
_diffrn_reflns_limit_h_min -10
_diffrn_reflns_limit_k_max 17
_diffrn_reflns_limit_k_min 0
_diffrn_reflns_limit_l_max 31
_diffrn_reflns_limit_l_min 0
_diffrn_reflns_number 4838
_diffrn_reflns_theta_full 26.39
_diffrn_reflns_theta_max 26.39
_diffrn_reflns_theta_min 1.63
_diffrn_standards_decay_% 0
_exptl_absorpt_coefficient_mu 9.180
_exptl_absorpt_correction_T_max 0.745
_exptl_absorpt_correction_T_min 0.488
_exptl_absorpt_correction_type multi-scan
_exptl_absorpt_process_details TWINABS
_exptl_crystal_colour colorless
_exptl_crystal_density_diffrn 1.950
_exptl_crystal_density_method 'not measured'
_exptl_crystal_description block
_exptl_crystal_F_000 1744
_exptl_crystal_size_max 0.32
_exptl_crystal_size_mid 0.10
_exptl_crystal_size_min 0.08
_refine_diff_density_max 1.331
_refine_diff_density_min -1.407
_refine_diff_density_rms 0.196
_refine_ls_extinction_method none
_refine_ls_goodness_of_fit_ref 1.008
_refine_ls_hydrogen_treatment constr
_refine_ls_matrix_type full
_refine_ls_number_parameters 170
_refine_ls_number_reflns 3256
_refine_ls_number_restraints 0
_refine_ls_restrained_S_all 1.008
_refine_ls_R_factor_all 0.0576
_refine_ls_R_factor_gt 0.0493
_refine_ls_shift/su_max 0.000
_refine_ls_shift/su_mean 0.000
_refine_ls_structure_factor_coef Fsqd
_refine_ls_weighting_details 'calc w=1/[\s^2^(Fo^2^)+(0.0885P)^2^+54.2482P] where P=(Fo^2^+2Fc^2^)/3'
_refine_ls_weighting_scheme calc
_refine_ls_wR_factor_gt 0.1398
_refine_ls_wR_factor_ref 0.1450
_reflns_number_gt 2850
_reflns_number_total 3256
_reflns_threshold_expression >2sigma(I)
_cod_data_source_file b909209a.txt
_cod_data_source_block ds68
_cod_depositor_comments
;
The following automatic conversions were performed:
'_symmetry_cell_setting' value 'Monoclinic' changed to 'monoclinic'
according to '/home/saulius/struct/CIF-dictionaries/cif_core.dic'
dictionary named 'cif_core.dic' version 2.4.1 from 2010-06-29.

Automatic conversion script
Id: cif_fix_enum 1527 2010-12-29 10:47:43Z saulius 
;
_cod_original_sg_symbol_H-M C2/c
_cod_database_code 7002226

loop_
_symmetry_equiv_pos_as_xyz
'x, y, z'
'-x, y, -z+1/2'
'x+1/2, y+1/2, z'
'-x+1/2, y+1/2, -z+1/2'
'-x, -y, -z'
'x, -y, z-1/2'
'-x+1/2, -y+1/2, -z'
'x+1/2, -y+1/2, z-1/2'

loop_
_atom_site_label
_atom_site_type_symbol
_atom_site_fract_x
_atom_site_fract_y
_atom_site_fract_z
_atom_site_U_iso_or_equiv
_atom_site_adp_type
_atom_site_occupancy
_atom_site_symmetry_multiplicity
_atom_site_calc_flag
_atom_site_refinement_flags
_atom_site_disorder_assembly
_atom_site_disorder_group
Pt Pt 0.17746(5) 0.37648(4) 0.602509(17) 0.04261(17) Uani 1 1 d . . .
S S 0.0047(4) 0.3769(3) 0.66537(13) 0.0542(8) Uani 1 1 d . . .
O3 O 0.3352(10) 0.3820(7) 0.5475(3) 0.049(2) Uani 1 1 d . . .
O4 O 0.0003(10) 0.3781(8) 0.5447(3) 0.050(2) Uani 1 1 d . . .
C2 C 0.3670(16) 0.3690(11) 0.6570(5) 0.050(3) Uani 1 1 d . . .
H2 H 0.4566 0.3857 0.6375 0.060 Uiso 1 1 calc R . .
C6 C 0.3042(15) 0.3745(11) 0.4972(5) 0.049(3) Uani 1 1 d . . .
C8 C 0.0222(18) 0.3686(11) 0.4936(5) 0.055(3) Uani 1 1 d . . .
C7 C 0.1556(17) 0.3662(11) 0.4710(5) 0.052(3) Uani 1 1 d . . .
H7 H 0.1515 0.3582 0.4340 0.062 Uiso 1 1 calc R . .
O1 O 0.4864(15) 0.2227(8) 0.6556(5) 0.077(3) Uani 1 1 d . . .
C9 C 0.4420(19) 0.3752(14) 0.4644(7) 0.073(5) Uani 1 1 d . . .
H9A H 0.4791 0.4386 0.4616 0.109 Uiso 1 1 calc R . .
H9B H 0.4146 0.3511 0.4293 0.109 Uiso 1 1 calc R . .
H9C H 0.5206 0.3364 0.4815 0.109 Uiso 1 1 calc R . .
C1 C 0.3885(18) 0.2688(11) 0.6755(5) 0.053(3) Uani 1 1 d . . .
O2 O 0.3062(14) 0.4306(10) 0.7428(4) 0.076(3) Uani 1 1 d . . .
C10 C -0.1257(18) 0.3683(15) 0.4595(6) 0.072(5) Uani 1 1 d . . .
H10A H -0.2035 0.3994 0.4784 0.108 Uiso 1 1 calc R . .
H10B H -0.1562 0.3045 0.4520 0.108 Uiso 1 1 calc R . .
H10C H -0.1117 0.4009 0.4265 0.108 Uiso 1 1 calc R . .
C3 C 0.3499(16) 0.4443(12) 0.6991(6) 0.057(4) Uani 1 1 d . . .
C4 C 0.291(2) 0.2239(12) 0.7160(7) 0.074(5) Uani 1 1 d . . .
H4A H 0.3259 0.2441 0.7513 0.111 Uiso 1 1 calc R . .
H4B H 0.2994 0.1566 0.7136 0.111 Uiso 1 1 calc R . .
H4C H 0.1867 0.2424 0.7088 0.111 Uiso 1 1 calc R . .
C5 C 0.393(2) 0.5416(13) 0.6815(7) 0.075(5) Uani 1 1 d . . .
H5A H 0.3079 0.5835 0.6847 0.112 Uiso 1 1 calc R . .
H5B H 0.4197 0.5397 0.6449 0.112 Uiso 1 1 calc R . .
H5C H 0.4787 0.5638 0.7038 0.112 Uiso 1 1 calc R . .
C11 C -0.153(2) 0.313(2) 0.6392(10) 0.122(11) Uani 1 1 d . . .
H11A H -0.2328 0.3149 0.6639 0.183 Uiso 1 1 calc R . .
H11B H -0.1238 0.2486 0.6337 0.183 Uiso 1 1 calc R . .
H11C H -0.1899 0.3399 0.6057 0.183 Uiso 1 1 calc R . .
C12 C -0.077(3) 0.4898(16) 0.6623(12) 0.141(13) Uani 1 1 d . . .
H12A H -0.0837 0.5114 0.6259 0.211 Uiso 1 1 calc R . .
H12B H -0.0141 0.5324 0.6839 0.211 Uiso 1 1 calc R . .
H12C H -0.1772 0.4875 0.6756 0.211 Uiso 1 1 calc R . .

loop_
_atom_site_aniso_label
_atom_site_aniso_U_11
_atom_site_aniso_U_22
_atom_site_aniso_U_33
_atom_site_aniso_U_23
_atom_site_aniso_U_13
_atom_site_aniso_U_12
Pt 0.0413(2) 0.0535(3) 0.0336(2) -0.0021(2) 0.00702(17) -0.0022(3)
S 0.0522(17) 0.069(2) 0.0433(16) 0.0023(19) 0.0153(13) -0.0011(19)
O3 0.050(5) 0.062(5) 0.034(4) -0.004(4) 0.006(4) -0.006(5)
O4 0.043(4) 0.069(6) 0.039(4) 0.000(5) 0.008(3) -0.005(5)
C2 0.051(7) 0.061(8) 0.037(6) -0.005(7) 0.010(5) -0.012(7)
C6 0.052(7) 0.054(7) 0.041(6) -0.007(7) 0.008(5) 0.006(7)
C8 0.072(9) 0.051(8) 0.042(7) 0.013(7) -0.002(6) 0.010(8)
C7 0.060(8) 0.058(8) 0.036(6) 0.001(6) -0.009(5) -0.005(7)
O1 0.091(9) 0.058(7) 0.085(8) -0.003(6) 0.016(7) 0.024(6)
C9 0.069(9) 0.090(12) 0.063(9) -0.028(10) 0.029(8) -0.023(11)
C1 0.058(8) 0.062(9) 0.039(7) -0.004(6) 0.002(6) 0.005(7)
O2 0.078(8) 0.100(9) 0.051(6) -0.025(6) 0.019(6) -0.013(7)
C10 0.061(9) 0.100(13) 0.053(8) -0.008(9) -0.013(7) 0.006(10)
C3 0.044(7) 0.070(10) 0.057(8) -0.007(7) 0.002(6) -0.004(7)
C4 0.086(12) 0.059(9) 0.076(11) 0.017(8) 0.003(10) 0.010(9)
C5 0.095(13) 0.072(11) 0.058(10) -0.011(8) 0.003(9) -0.001(10)
C11 0.064(12) 0.19(3) 0.119(19) -0.072(19) 0.044(13) -0.043(15)
C12 0.14(2) 0.078(14) 0.22(3) 0.034(17) 0.14(2) 0.026(14)

loop_
_atom_type_symbol
_atom_type_description
_atom_type_scat_dispersion_real
_atom_type_scat_dispersion_imag
_atom_type_scat_source
C C 0.0033 0.0016 'International Tables Vol C Tables 4.2.6.8 and 6.1.1.4'
H H 0.0000 0.0000 'International Tables Vol C Tables 4.2.6.8 and 6.1.1.4'
O O 0.0106 0.0060 'International Tables Vol C Tables 4.2.6.8 and 6.1.1.4'
S S 0.1246 0.1234 'International Tables Vol C Tables 4.2.6.8 and 6.1.1.4'
Pt Pt -1.7033 8.3905 'International Tables Vol C Tables 4.2.6.8 and 6.1.1.4'

loop_
_geom_angle_atom_site_label_1
_geom_angle_atom_site_label_2
_geom_angle_atom_site_label_3
_geom_angle
_geom_angle_site_symmetry_1
_geom_angle_site_symmetry_3
_geom_angle_publ_flag
O3 Pt O4 92.3(3) . . ?
O3 Pt C2 84.0(4) . . ?
O4 Pt C2 175.6(4) . . ?
O3 Pt S 177.4(3) . . ?
O4 Pt S 88.8(2) . . ?
C2 Pt S 95.0(3) . . ?
C11 S C12 98.5(15) . . ?
C11 S Pt 106.8(7) . . ?
C12 S Pt 105.2(6) . . ?
C6 O3 Pt 123.9(8) . . ?
C8 O4 Pt 122.3(9) . . ?
C1 C2 C3 118.0(12) . . ?
C1 C2 Pt 109.2(9) . . ?
C3 C2 Pt 108.0(10) . . ?
C1 C2 H2 107.0 . . ?
C3 C2 H2 107.0 . . ?
Pt C2 H2 107.0 . . ?
O3 C6 C7 126.4(12) . . ?
O3 C6 C9 114.1(12) . . ?
C7 C6 C9 119.5(13) . . ?
O4 C8 C7 127.0(14) . . ?
O4 C8 C10 112.3(13) . . ?
C7 C8 C10 120.5(13) . . ?
C8 C7 C6 127.1(12) . . ?
C8 C7 H7 116.4 . . ?
C6 C7 H7 116.4 . . ?
C6 C9 H9A 109.5 . . ?
C6 C9 H9B 109.5 . . ?
H9A C9 H9B 109.5 . . ?
C6 C9 H9C 109.5 . . ?
H9A C9 H9C 109.5 . . ?
H9B C9 H9C 109.5 . . ?
O1 C1 C2 117.7(14) . . ?
O1 C1 C4 119.5(15) . . ?
C2 C1 C4 122.8(13) . . ?
C8 C10 H10A 109.5 . . ?
C8 C10 H10B 109.5 . . ?
H10A C10 H10B 109.5 . . ?
C8 C10 H10C 109.5 . . ?
H10A C10 H10C 109.5 . . ?
H10B C10 H10C 109.5 . . ?
O2 C3 C5 121.0(15) . . ?
O2 C3 C2 124.9(15) . . ?
C5 C3 C2 114.0(13) . . ?
C1 C4 H4A 109.5 . . ?
C1 C4 H4B 109.5 . . ?
H4A C4 H4B 109.5 . . ?
C1 C4 H4C 109.5 . . ?
H4A C4 H4C 109.5 . . ?
H4B C4 H4C 109.5 . . ?
C3 C5 H5A 109.5 . . ?
C3 C5 H5B 109.5 . . ?
H5A C5 H5B 109.5 . . ?
C3 C5 H5C 109.5 . . ?
H5A C5 H5C 109.5 . . ?
H5B C5 H5C 109.5 . . ?
S C11 H11A 109.5 . . ?
S C11 H11B 109.5 . . ?
H11A C11 H11B 109.5 . . ?
S C11 H11C 109.5 . . ?
H11A C11 H11C 109.5 . . ?
H11B C11 H11C 109.5 . . ?
S C12 H12A 109.5 . . ?
S C12 H12B 109.5 . . ?
H12A C12 H12B 109.5 . . ?
S C12 H12C 109.5 . . ?
H12A C12 H12C 109.5 . . ?
H12B C12 H12C 109.5 . . ?

loop_
_geom_bond_atom_site_label_1
_geom_bond_atom_site_label_2
_geom_bond_distance
_geom_bond_site_symmetry_2
_geom_bond_publ_flag
Pt O3 2.011(8) . ?
Pt O4 2.055(9) . ?
Pt C2 2.085(14) . ?
Pt S 2.250(3) . ?
S C11 1.75(2) . ?
S C12 1.75(2) . ?
O3 C6 1.273(15) . ?
O4 C8 1.310(16) . ?
C2 C1 1.50(2) . ?
C2 C3 1.51(2) . ?
C2 H2 0.9800 . ?
C6 C7 1.427(18) . ?
C6 C9 1.502(18) . ?
C8 C7 1.33(2) . ?
C8 C10 1.51(2) . ?
C7 H7 0.9300 . ?
O1 C1 1.210(18) . ?
C9 H9A 0.9600 . ?
C9 H9B 0.9600 . ?
C9 H9C 0.9600 . ?
C1 C4 1.50(2) . ?
O2 C3 1.197(18) . ?
C10 H10A 0.9600 . ?
C10 H10B 0.9600 . ?
C10 H10C 0.9600 . ?
C3 C5 1.50(2) . ?
C4 H4A 0.9600 . ?
C4 H4B 0.9600 . ?
C4 H4C 0.9600 . ?
C5 H5A 0.9600 . ?
C5 H5B 0.9600 . ?
C5 H5C 0.9600 . ?
C11 H11A 0.9600 . ?
C11 H11B 0.9600 . ?
C11 H11C 0.9600 . ?
C12 H12A 0.9600 . ?
C12 H12B 0.9600 . ?
C12 H12C 0.9600 . ?
